data_7131264
loop_
_publ_author_name
'Chowdhury, Tajrian'
'Evans, Matthew J.'
'Coles, Martyn P.'
'Bailey, Anna G.'
'Peveler, William J.'
'Wilson, Claire'
'Farnaby, Joy H.'

_publ_section_title
;
 Reduction chemistry yields stable and soluble divalent lanthanide
 tris(pyrazolyl)borate complexes.
;
_journal_issue 15
_journal_name_full 'Chemical communications (Cambridge, England)'
_journal_page_first 2134
_journal_page_last 2137
_journal_paper_doi 10.1039/d2cc03189b
_journal_volume 59
_journal_year 2023
_chemical_formula_moiety 'C22 H28 B2 N12 O Yb'
_chemical_formula_sum 'C22 H28 B2 N12 O Yb'
_chemical_formula_weight 671.22
_space_group_crystal_system monoclinic
_space_group_IT_number 14
_space_group_name_Hall '-P 2yn'
_space_group_name_H-M_alt 'P 1 21/n 1'
_atom_sites_solution_hydrogens geom
_atom_sites_solution_primary dual
_audit_creation_date 2022-01-31
_audit_creation_method
;
Olex2 1.5-beta
(compiled 2021.12.09 svn.r5202d8cf for OlexSys, GUI svn.r6439)
;
_audit_update_record
;
2022-03-22 deposited with the CCDC.	2022-12-20 downloaded from the CCDC.
;
_cell_angle_alpha 90
_cell_angle_beta 104.0660(10)
_cell_angle_gamma 90
_cell_formula_units_Z 4
_cell_length_a 8.8930(2)
_cell_length_b 21.3773(6)
_cell_length_c 14.6247(4)
_cell_measurement_reflns_used 9985
_cell_measurement_temperature 150
_cell_measurement_theta_max 28.27
_cell_measurement_theta_min 2.39
_cell_volume 2696.91(12)
_computing_cell_refinement 'SAINT V8.40B (?, 2016)'
_computing_data_collection 'APEX3, Bruker'
_computing_data_reduction 'SAINT V8.40B (?, 2016)'
_computing_molecular_graphics 'Olex2 1.5-beta (Dolomanov et al., 2009)'
_computing_publication_material 'Olex2 1.5-beta (Dolomanov et al., 2009)'
_computing_structure_refinement 'SHELXL 2018/3 (Sheldrick, 2015)'
_computing_structure_solution 'SHELXT 2018/2 (Sheldrick, 2018)'
_diffrn_ambient_temperature 150
_diffrn_measured_fraction_theta_full 0.999
_diffrn_measured_fraction_theta_max 0.998
_diffrn_measurement_device_type 'Bruker D8 VENTURE'
_diffrn_measurement_method '\f and \w scans'
_diffrn_radiation_type MoK\a
_diffrn_radiation_wavelength 0.71073
_diffrn_reflns_av_R_equivalents 0.0363
_diffrn_reflns_av_unetI/netI 0.0305
_diffrn_reflns_Laue_measured_fraction_full 0.999
_diffrn_reflns_Laue_measured_fraction_max 0.998
_diffrn_reflns_limit_h_max 11
_diffrn_reflns_limit_h_min -11
_diffrn_reflns_limit_k_max 24
_diffrn_reflns_limit_k_min -28
_diffrn_reflns_limit_l_max 17
_diffrn_reflns_limit_l_min -19
_diffrn_reflns_number 29355
_diffrn_reflns_point_group_measured_fraction_full 0.999
_diffrn_reflns_point_group_measured_fraction_max 0.998
_diffrn_reflns_theta_full 25.242
_diffrn_reflns_theta_max 28.283
_diffrn_reflns_theta_min 2.386
_diffrn_source_current 1.4
_diffrn_source_power 0.07
_diffrn_source_voltage 50.0
_diffrn_standards_number 0
_exptl_absorpt_coefficient_mu 3.508
_exptl_absorpt_correction_T_max 0.7457
_exptl_absorpt_correction_T_min 0.5873
_exptl_absorpt_correction_type multi-scan
_exptl_absorpt_process_details
;
SADABS-2016/2 (Bruker,2016/2) was used for absorption correction.
wR2(int) was 0.0628 before and 0.0477 after correction.
The Ratio of minimum to maximum transmission is 0.7876.
The \l/2 correction factor is Not present.
;
_exptl_crystal_colour red
_exptl_crystal_colour_primary red
_exptl_crystal_density_diffrn 1.653
_exptl_crystal_description tablet
_exptl_crystal_F_000 1328
_exptl_crystal_size_max 0.18
_exptl_crystal_size_mid 0.12
_exptl_crystal_size_min 0.04
_refine_diff_density_max 1.052
_refine_diff_density_min -0.485
_refine_diff_density_rms 0.094
_refine_ls_extinction_method none
_refine_ls_goodness_of_fit_ref 1.060
_refine_ls_hydrogen_treatment constr
_refine_ls_matrix_type full
_refine_ls_number_parameters 343
_refine_ls_number_reflns 6681
_refine_ls_number_restraints 0
_refine_ls_restrained_S_all 1.060
_refine_ls_R_factor_all 0.0297
_refine_ls_R_factor_gt 0.0229
_refine_ls_shift/su_max 0.005
_refine_ls_shift/su_mean 0.000
_refine_ls_structure_factor_coef Fsqd
_refine_ls_weighting_details 'w=1/[\s^2^(Fo^2^)+(0.0238P)^2^+1.4269P] where P=(Fo^2^+2Fc^2^)/3'
_refine_ls_weighting_scheme calc
_refine_ls_wR_factor_gt 0.0527
_refine_ls_wR_factor_ref 0.0553
_reflns_Friedel_coverage 0.000
_reflns_number_gt 5787
_reflns_number_total 6681
_reflns_threshold_expression 'I > 2\s(I)'
_cod_data_source_file d2cc03189b2.cif
_cod_data_source_block 1_Yb_THF
_cod_depositor_comments 'Adding full bibliography for 7131257--7131266.cif.'
_cod_database_code 7131264
_shelx_shelxl_version_number 2018/3
_shelx_space_group_comment
;
The symmetry employed for this shelxl refinement is uniquely defined
by the following loop, which should always be used as a source of
symmetry information in preference to the above space-group names.
They are only intended as comments.
;
_shelx_estimated_absorpt_t_max 0.872
_shelx_estimated_absorpt_t_min 0.571
_olex2_refinement_description
;
1. Fixed Uiso
 At 1.2 times of:
  All B(H) groups, All C(H) groups, All C(H,H) groups
2.a Ternary CH refined with riding coordinates:
 B1(H1A), B2(H2A)
2.b Secondary CH2 refined with riding coordinates:
 C19(H19A,H19B), C20(H20A,H20B), C21(H21A,H21B), C22(H22A,H22B)
2.c Aromatic/amide H refined with riding coordinates:
 C1(H1), C2(H2), C3(H3), C4(H4), C5(H5), C6(H6), C7(H7), C8(H8), C9(H9),
 C10(H10), C11(H11), C12(H12), C13(H13), C14(H14), C15(H15), C16(H16), C17(H17),
  C18(H18)
;
_olex2_submission_special_instructions 'No special instructions were received'

loop_
_space_group_symop_operation_xyz
'x, y, z'
'-x+1/2, y+1/2, -z+1/2'
'-x, -y, -z'
'x-1/2, -y-1/2, z-1/2'

loop_
_atom_site_label
_atom_site_type_symbol
_atom_site_fract_x
_atom_site_fract_y
_atom_site_fract_z
_atom_site_U_iso_or_equiv
_atom_site_adp_type
_atom_site_occupancy
_atom_site_site_symmetry_order
_atom_site_calc_flag
_atom_site_refinement_flags_posn
_atom_site_refinement_flags_adp
_atom_site_refinement_flags_occupancy
_atom_site_disorder_assembly
_atom_site_disorder_group
Yb1 Yb 0.66638(2) 0.64524(2) 0.30164(2) 0.01624(4) Uani 1 1 d . . . . .
O1 O 0.3947(2) 0.62823(9) 0.20871(14) 0.0275(4) Uani 1 1 d . . . . .
N1 N 0.5670(3) 0.74761(10) 0.21175(15) 0.0236(5) Uani 1 1 d . . . . .
N2 N 0.5354(2) 0.79531(10) 0.26630(15) 0.0208(4) Uani 1 1 d . . . . .
N3 N 0.8498(2) 0.73309(10) 0.36698(15) 0.0212(4) Uani 1 1 d . . . . .
N4 N 0.7933(2) 0.79029(9) 0.38247(14) 0.0188(4) Uani 1 1 d . . . . .
N5 N 0.5432(2) 0.69398(10) 0.42057(15) 0.0217(4) Uani 1 1 d . . . . .
N6 N 0.5483(2) 0.75759(10) 0.43246(14) 0.0200(4) Uani 1 1 d . . . . .
N7 N 0.7289(2) 0.59139(10) 0.16518(14) 0.0190(4) Uani 1 1 d . . . . .
N8 N 0.7796(2) 0.53096(10) 0.17212(15) 0.0177(4) Uani 1 1 d . . . . .
N9 N 0.5909(2) 0.53356(10) 0.33018(16) 0.0225(5) Uani 1 1 d . . . . .
N10 N 0.6655(2) 0.48471(10) 0.30055(14) 0.0187(4) Uani 1 1 d . . . . .
N11 N 0.9140(2) 0.58501(10) 0.37628(15) 0.0188(4) Uani 1 1 d . . . . .
N12 N 0.9368(2) 0.52700(9) 0.34223(15) 0.0181(4) Uani 1 1 d . . . . .
C1 C 0.4772(3) 0.75825(13) 0.12517(19) 0.0280(6) Uani 1 1 d . . . . .
H1 H 0.475341 0.732577 0.071881 0.034 Uiso 1 1 calc R U . . .
C2 C 0.3878(3) 0.81144(13) 0.1235(2) 0.0293(6) Uani 1 1 d . . . . .
H2 H 0.314985 0.828756 0.071056 0.035 Uiso 1 1 calc R U . . .
C3 C 0.4276(3) 0.83358(13) 0.2140(2) 0.0261(6) Uani 1 1 d . . . . .
H3 H 0.386197 0.869881 0.236322 0.031 Uiso 1 1 calc R U . . .
C4 C 0.9964(3) 0.74295(13) 0.36311(18) 0.0237(5) Uani 1 1 d . . . . .
H4 H 1.065152 0.711024 0.353303 0.028 Uiso 1 1 calc R U . . .
C5 C 1.0357(3) 0.80582(13) 0.37523(19) 0.0269(6) Uani 1 1 d . . . . .
H5 H 1.132278 0.824804 0.375302 0.032 Uiso 1 1 calc R U . . .
C6 C 0.9037(3) 0.83425(13) 0.38706(18) 0.0234(5) Uani 1 1 d . . . . .
H6 H 0.891929 0.877722 0.396880 0.028 Uiso 1 1 calc R U . . .
C7 C 0.4626(3) 0.67247(14) 0.4802(2) 0.0281(6) Uani 1 1 d . . . . .
H7 H 0.440452 0.629532 0.487438 0.034 Uiso 1 1 calc R U . . .
C8 C 0.4156(3) 0.72059(16) 0.5301(2) 0.0360(7) Uani 1 1 d . . . . .
H8 H 0.357318 0.717462 0.576421 0.043 Uiso 1 1 calc R U . . .
C9 C 0.4714(3) 0.77355(14) 0.4980(2) 0.0298(6) Uani 1 1 d . . . . .
H9 H 0.458346 0.814933 0.518449 0.036 Uiso 1 1 calc R U . . .
C10 C 0.7087(3) 0.60696(13) 0.07487(18) 0.0236(5) Uani 1 1 d . . . . .
H10 H 0.674256 0.646845 0.049587 0.028 Uiso 1 1 calc R U . . .
C11 C 0.7445(3) 0.55753(14) 0.02231(19) 0.0293(6) Uani 1 1 d . . . . .
H11 H 0.739804 0.556631 -0.043268 0.035 Uiso 1 1 calc R U . . .
C12 C 0.7883(3) 0.51005(13) 0.08706(18) 0.0239(5) Uani 1 1 d . . . . .
H12 H 0.819596 0.469251 0.073679 0.029 Uiso 1 1 calc R U . . .
C13 C 0.4683(3) 0.50843(13) 0.3541(2) 0.0275(6) Uani 1 1 d . . . . .
H13 H 0.394326 0.531649 0.377264 0.033 Uiso 1 1 calc R U . . .
C14 C 0.4626(3) 0.44394(13) 0.3407(2) 0.0294(6) Uani 1 1 d . . . . .
H14 H 0.387425 0.415444 0.352329 0.035 Uiso 1 1 calc R U . . .
C15 C 0.5905(3) 0.43082(13) 0.30695(18) 0.0251(6) Uani 1 1 d . . . . .
H15 H 0.620852 0.390497 0.290832 0.030 Uiso 1 1 calc R U . . .
C16 C 1.0377(3) 0.59572(12) 0.44695(17) 0.0202(5) Uani 1 1 d . . . . .
H16 H 1.053472 0.632795 0.483857 0.024 Uiso 1 1 calc R U . . .
C17 C 1.1412(3) 0.54552(12) 0.45981(18) 0.0212(5) Uani 1 1 d . . . . .
H17 H 1.237481 0.541605 0.505003 0.025 Uiso 1 1 calc R U . . .
C18 C 1.0719(3) 0.50326(12) 0.39236(17) 0.0197(5) Uani 1 1 d . . . . .
H18 H 1.112823 0.463454 0.382495 0.024 Uiso 1 1 calc R U . . .
C19 C 0.2603(3) 0.66408(15) 0.2147(2) 0.0331(7) Uani 1 1 d . . . . .
H19A H 0.232490 0.694522 0.162244 0.040 Uiso 1 1 calc R U . . .
H19B H 0.278649 0.686918 0.275261 0.040 Uiso 1 1 calc R U . . .
C20 C 0.1349(3) 0.61578(15) 0.2077(2) 0.0348(7) Uani 1 1 d . . . . .
H20A H 0.031559 0.633882 0.179537 0.042 Uiso 1 1 calc R U . . .
H20B H 0.135256 0.598547 0.270586 0.042 Uiso 1 1 calc R U . . .
C21 C 0.1757(3) 0.56575(17) 0.1444(2) 0.0413(8) Uani 1 1 d . . . . .
H21A H 0.103767 0.567147 0.081073 0.050 Uiso 1 1 calc R U . . .
H21B H 0.170637 0.523649 0.171737 0.050 Uiso 1 1 calc R U . . .
C22 C 0.3405(3) 0.58098(15) 0.1388(2) 0.0337(7) Uani 1 1 d . . . . .
H22A H 0.406961 0.543292 0.152205 0.040 Uiso 1 1 calc R U . . .
H22B H 0.341541 0.596713 0.075314 0.040 Uiso 1 1 calc R U . . .
B1 B 0.6188(3) 0.80236(13) 0.3716(2) 0.0211(6) Uani 1 1 d . . . . .
H1A H 0.604108 0.848934 0.392720 0.025 Uiso 1 1 calc R U . . .
B2 B 0.8146(3) 0.49363(13) 0.2654(2) 0.0189(5) Uani 1 1 d . . . . .
H2A H 0.857872 0.448985 0.253213 0.023 Uiso 1 1 calc R U . . .

loop_
_atom_site_aniso_label
_atom_site_aniso_U_11
_atom_site_aniso_U_22
_atom_site_aniso_U_33
_atom_site_aniso_U_23
_atom_site_aniso_U_13
_atom_site_aniso_U_12
Yb1 0.01554(6) 0.01356(6) 0.01860(6) -0.00160(4) 0.00221(4) 0.00004(4)
O1 0.0166(9) 0.0248(10) 0.0375(12) -0.0033(8) -0.0005(8) -0.0010(8)
N1 0.0301(12) 0.0198(11) 0.0175(11) 0.0000(9) -0.0004(9) 0.0034(9)
N2 0.0218(10) 0.0172(10) 0.0214(11) 0.0021(9) 0.0012(9) 0.0006(8)
N3 0.0213(10) 0.0165(10) 0.0244(12) -0.0029(9) 0.0026(9) -0.0003(8)
N4 0.0220(10) 0.0144(10) 0.0184(11) -0.0011(8) 0.0018(8) -0.0016(8)
N5 0.0276(11) 0.0174(11) 0.0202(11) 0.0000(9) 0.0060(9) -0.0006(9)
N6 0.0234(10) 0.0189(11) 0.0169(11) -0.0019(8) 0.0034(8) 0.0025(8)
N7 0.0191(10) 0.0186(10) 0.0184(11) 0.0011(8) 0.0030(8) 0.0021(8)
N8 0.0193(10) 0.0173(10) 0.0167(10) -0.0019(8) 0.0047(8) -0.0004(8)
N9 0.0204(10) 0.0177(10) 0.0310(13) 0.0016(9) 0.0091(9) 0.0006(8)
N10 0.0214(10) 0.0153(10) 0.0185(11) 0.0004(8) 0.0031(8) -0.0021(8)
N11 0.0190(10) 0.0166(10) 0.0200(11) -0.0015(8) 0.0033(8) -0.0001(8)
N12 0.0183(10) 0.0156(10) 0.0203(11) 0.0002(8) 0.0048(8) 0.0026(8)
C1 0.0320(14) 0.0267(14) 0.0219(14) 0.0004(11) 0.0000(11) -0.0016(11)
C2 0.0272(14) 0.0289(15) 0.0263(15) 0.0077(12) -0.0041(11) 0.0003(11)
C3 0.0259(13) 0.0200(13) 0.0302(15) 0.0047(11) 0.0027(11) 0.0038(11)
C4 0.0220(12) 0.0246(14) 0.0234(13) -0.0013(11) 0.0032(10) -0.0014(10)
C5 0.0249(13) 0.0261(14) 0.0284(15) 0.0005(12) 0.0043(11) -0.0092(11)
C6 0.0301(14) 0.0177(12) 0.0202(13) 0.0001(10) 0.0018(11) -0.0051(10)
C7 0.0315(14) 0.0293(15) 0.0251(15) 0.0016(12) 0.0098(12) -0.0053(12)
C8 0.0357(16) 0.0454(19) 0.0324(16) -0.0018(14) 0.0190(13) -0.0008(14)
C9 0.0306(14) 0.0326(16) 0.0277(15) -0.0052(12) 0.0103(12) 0.0051(12)
C10 0.0228(12) 0.0260(14) 0.0209(13) 0.0057(11) 0.0033(10) 0.0004(10)
C11 0.0387(15) 0.0342(16) 0.0145(13) 0.0017(11) 0.0055(11) -0.0015(13)
C12 0.0297(14) 0.0225(13) 0.0202(13) -0.0055(11) 0.0076(11) -0.0019(11)
C13 0.0209(12) 0.0298(15) 0.0334(16) 0.0051(12) 0.0097(11) -0.0026(11)
C14 0.0285(14) 0.0293(15) 0.0292(15) 0.0045(12) 0.0050(11) -0.0134(12)
C15 0.0332(14) 0.0196(13) 0.0206(13) 0.0019(11) 0.0028(11) -0.0072(11)
C16 0.0200(12) 0.0229(13) 0.0176(12) -0.0007(10) 0.0044(10) -0.0021(10)
C17 0.0153(11) 0.0308(14) 0.0172(12) 0.0039(10) 0.0034(9) -0.0009(10)
C18 0.0175(11) 0.0211(12) 0.0209(13) 0.0052(10) 0.0055(10) 0.0037(9)
C19 0.0185(13) 0.0332(16) 0.0454(19) 0.0005(14) 0.0032(12) 0.0020(11)
C20 0.0268(14) 0.0449(19) 0.0340(17) 0.0038(14) 0.0100(12) -0.0056(13)
C21 0.0284(15) 0.049(2) 0.0458(19) -0.0122(16) 0.0076(14) -0.0140(14)
C22 0.0262(14) 0.0464(19) 0.0271(15) -0.0129(13) 0.0038(12) -0.0089(13)
B1 0.0255(14) 0.0141(13) 0.0219(15) -0.0021(11) 0.0024(12) 0.0005(11)
B2 0.0226(13) 0.0151(13) 0.0194(14) 0.0010(11) 0.0060(11) 0.0009(11)

loop_
_atom_type_symbol
_atom_type_description
_atom_type_scat_dispersion_real
_atom_type_scat_dispersion_imag
_atom_type_scat_source
C C 0.0033 0.0016 'International Tables Vol C Tables 4.2.6.8 and 6.1.1.4'
H H 0.0000 0.0000 'International Tables Vol C Tables 4.2.6.8 and 6.1.1.4'
B B 0.0013 0.0007 'International Tables Vol C Tables 4.2.6.8 and 6.1.1.4'
N N 0.0061 0.0033 'International Tables Vol C Tables 4.2.6.8 and 6.1.1.4'
O O 0.0106 0.0060 'International Tables Vol C Tables 4.2.6.8 and 6.1.1.4'
Yb Yb -0.3850 5.5486 'International Tables Vol C Tables 4.2.6.8 and 6.1.1.4'

loop_
_geom_angle_atom_site_label_1
_geom_angle_atom_site_label_2
_geom_angle_atom_site_label_3
_geom_angle
_geom_angle_site_symmetry_1
_geom_angle_site_symmetry_3
_geom_angle_publ_flag
O1 Yb1 N1 71.42(7) . . ?
O1 Yb1 N3 140.16(7) . . ?
O1 Yb1 N5 84.82(7) . . ?
O1 Yb1 N9 72.13(7) . . ?
O1 Yb1 N11 141.20(6) . . ?
N3 Yb1 N1 70.91(7) . . ?
N3 Yb1 N9 144.15(7) . . ?
N3 Yb1 N11 78.60(7) . . ?
N5 Yb1 N1 81.25(7) . . ?
N5 Yb1 N3 77.16(7) . . ?
N5 Yb1 N9 95.71(7) . . ?
N5 Yb1 N11 113.01(7) . . ?
N7 Yb1 O1 82.57(7) . . ?
N7 Yb1 N1 95.69(7) . . ?
N7 Yb1 N3 113.58(7) . . ?
N7 Yb1 N5 167.35(7) . . ?
N7 Yb1 N9 79.40(7) . . ?
N7 Yb1 N11 76.79(7) . . ?
N9 Yb1 N1 143.54(7) . . ?
N9 Yb1 N11 72.00(7) . . ?
N11 Yb1 N1 142.51(7) . . ?
C19 O1 Yb1 126.71(17) . . ?
C22 O1 Yb1 127.17(16) . . ?
C22 O1 C19 106.1(2) . . ?
N2 N1 Yb1 115.28(15) . . ?
C1 N1 Yb1 132.24(18) . . ?
C1 N1 N2 105.4(2) . . ?
N1 N2 B1 122.5(2) . . ?
C3 N2 N1 109.9(2) . . ?
C3 N2 B1 127.5(2) . . ?
N4 N3 Yb1 120.11(14) . . ?
C4 N3 Yb1 130.59(17) . . ?
C4 N3 N4 105.6(2) . . ?
N3 N4 B1 122.37(19) . . ?
C6 N4 N3 109.9(2) . . ?
C6 N4 B1 126.2(2) . . ?
N6 N5 Yb1 119.74(15) . . ?
C7 N5 Yb1 134.90(18) . . ?
C7 N5 N6 105.3(2) . . ?
N5 N6 B1 123.3(2) . . ?
C9 N6 N5 109.5(2) . . ?
C9 N6 B1 126.9(2) . . ?
N8 N7 Yb1 120.95(15) . . ?
C10 N7 Yb1 132.81(17) . . ?
C10 N7 N8 105.8(2) . . ?
N7 N8 B2 123.2(2) . . ?
C12 N8 N7 109.8(2) . . ?
C12 N8 B2 127.0(2) . . ?
N10 N9 Yb1 119.94(14) . . ?
C13 N9 Yb1 133.27(18) . . ?
C13 N9 N10 105.4(2) . . ?
N9 N10 B2 122.3(2) . . ?
C15 N10 N9 110.3(2) . . ?
C15 N10 B2 127.5(2) . . ?
N12 N11 Yb1 119.31(14) . . ?
C16 N11 Yb1 135.04(17) . . ?
C16 N11 N12 105.6(2) . . ?
N11 N12 B2 123.06(19) . . ?
C18 N12 N11 109.6(2) . . ?
C18 N12 B2 127.1(2) . . ?
N1 C1 H1 124.3 . . ?
N1 C1 C2 111.3(3) . . ?
C2 C1 H1 124.3 . . ?
C1 C2 H2 127.6 . . ?
C3 C2 C1 104.7(2) . . ?
C3 C2 H2 127.6 . . ?
N2 C3 C2 108.7(2) . . ?
N2 C3 H3 125.7 . . ?
C2 C3 H3 125.7 . . ?
N3 C4 H4 124.3 . . ?
N3 C4 C5 111.4(2) . . ?
C5 C4 H4 124.3 . . ?
C4 C5 H5 127.8 . . ?
C6 C5 C4 104.4(2) . . ?
C6 C5 H5 127.8 . . ?
N4 C6 C5 108.7(2) . . ?
N4 C6 H6 125.7 . . ?
C5 C6 H6 125.7 . . ?
N5 C7 H7 124.2 . . ?
N5 C7 C8 111.5(3) . . ?
C8 C7 H7 124.2 . . ?
C7 C8 H8 127.7 . . ?
C9 C8 C7 104.7(2) . . ?
C9 C8 H8 127.7 . . ?
N6 C9 C8 108.9(3) . . ?
N6 C9 H9 125.5 . . ?
C8 C9 H9 125.5 . . ?
N7 C10 H10 124.3 . . ?
N7 C10 C11 111.4(2) . . ?
C11 C10 H10 124.3 . . ?
C10 C11 H11 127.9 . . ?
C12 C11 C10 104.2(2) . . ?
C12 C11 H11 127.9 . . ?
N8 C12 C11 108.7(2) . . ?
N8 C12 H12 125.6 . . ?
C11 C12 H12 125.6 . . ?
N9 C13 H13 124.3 . . ?
N9 C13 C14 111.4(2) . . ?
C14 C13 H13 124.3 . . ?
C13 C14 H14 127.8 . . ?
C15 C14 C13 104.3(2) . . ?
C15 C14 H14 127.8 . . ?
N10 C15 C14 108.5(2) . . ?
N10 C15 H15 125.7 . . ?
C14 C15 H15 125.7 . . ?
N11 C16 H16 124.3 . . ?
N11 C16 C17 111.4(2) . . ?
C17 C16 H16 124.3 . . ?
C16 C17 H17 127.9 . . ?
C18 C17 C16 104.1(2) . . ?
C18 C17 H17 127.9 . . ?
N12 C18 C17 109.2(2) . . ?
N12 C18 H18 125.4 . . ?
C17 C18 H18 125.4 . . ?
O1 C19 H19A 110.9 . . ?
O1 C19 H19B 110.9 . . ?
O1 C19 C20 104.1(2) . . ?
H19A C19 H19B 109.0 . . ?
C20 C19 H19A 110.9 . . ?
C20 C19 H19B 110.9 . . ?
C19 C20 H20A 110.9 . . ?
C19 C20 H20B 110.9 . . ?
C19 C20 C21 104.0(2) . . ?
H20A C20 H20B 109.0 . . ?
C21 C20 H20A 110.9 . . ?
C21 C20 H20B 110.9 . . ?
C20 C21 H21A 110.8 . . ?
C20 C21 H21B 110.8 . . ?
C20 C21 C22 105.0(2) . . ?
H21A C21 H21B 108.8 . . ?
C22 C21 H21A 110.8 . . ?
C22 C21 H21B 110.8 . . ?
O1 C22 C21 105.9(2) . . ?
O1 C22 H22A 110.6 . . ?
O1 C22 H22B 110.6 . . ?
C21 C22 H22A 110.6 . . ?
C21 C22 H22B 110.6 . . ?
H22A C22 H22B 108.7 . . ?
N2 B1 H1A 108.6 . . ?
N4 B1 N2 108.3(2) . . ?
N4 B1 H1A 108.6 . . ?
N6 B1 N2 110.6(2) . . ?
N6 B1 N4 112.1(2) . . ?
N6 B1 H1A 108.6 . . ?
N8 B2 N10 110.6(2) . . ?
N8 B2 H2A 108.7 . . ?
N10 B2 H2A 108.7 . . ?
N12 B2 N8 111.2(2) . . ?
N12 B2 N10 109.0(2) . . ?
N12 B2 H2A 108.7 . . ?

loop_
_geom_bond_atom_site_label_1
_geom_bond_atom_site_label_2
_geom_bond_distance
_geom_bond_site_symmetry_2
_geom_bond_publ_flag
Yb1 O1 2.4938(19) . ?
Yb1 N1 2.595(2) . ?
Yb1 N3 2.518(2) . ?
Yb1 N5 2.497(2) . ?
Yb1 N7 2.481(2) . ?
Yb1 N9 2.542(2) . ?
Yb1 N11 2.555(2) . ?
O1 C19 1.441(3) . ?
O1 C22 1.434(3) . ?
N1 N2 1.365(3) . ?
N1 C1 1.342(3) . ?
N2 C3 1.347(3) . ?
N2 B1 1.545(4) . ?
N3 N4 1.362(3) . ?
N3 C4 1.336(3) . ?
N4 C6 1.349(3) . ?
N4 B1 1.543(3) . ?
N5 N6 1.370(3) . ?
N5 C7 1.338(3) . ?
N6 C9 1.349(3) . ?
N6 B1 1.540(4) . ?
N7 N8 1.364(3) . ?
N7 C10 1.331(3) . ?
N8 C12 1.342(3) . ?
N8 B2 1.545(3) . ?
N9 N10 1.363(3) . ?
N9 C13 1.336(3) . ?
N10 C15 1.346(3) . ?
N10 B2 1.547(3) . ?
N11 N12 1.370(3) . ?
N11 C16 1.334(3) . ?
N12 C18 1.346(3) . ?
N12 B2 1.536(3) . ?
C1 H1 0.9500 . ?
C1 C2 1.384(4) . ?
C2 H2 0.9500 . ?
C2 C3 1.370(4) . ?
C3 H3 0.9500 . ?
C4 H4 0.9500 . ?
C4 C5 1.389(4) . ?
C5 H5 0.9500 . ?
C5 C6 1.369(4) . ?
C6 H6 0.9500 . ?
C7 H7 0.9500 . ?
C7 C8 1.383(4) . ?
C8 H8 0.9500 . ?
C8 C9 1.365(4) . ?
C9 H9 0.9500 . ?
C10 H10 0.9500 . ?
C10 C11 1.388(4) . ?
C11 H11 0.9500 . ?
C11 C12 1.378(4) . ?
C12 H12 0.9500 . ?
C13 H13 0.9500 . ?
C13 C14 1.391(4) . ?
C14 H14 0.9500 . ?
C14 C15 1.374(4) . ?
C15 H15 0.9500 . ?
C16 H16 0.9500 . ?
C16 C17 1.396(4) . ?
C17 H17 0.9500 . ?
C17 C18 1.369(4) . ?
C18 H18 0.9500 . ?
C19 H19A 0.9900 . ?
C19 H19B 0.9900 . ?
C19 C20 1.505(4) . ?
C20 H20A 0.9900 . ?
C20 H20B 0.9900 . ?
C20 C21 1.515(4) . ?
C21 H21A 0.9900 . ?
C21 H21B 0.9900 . ?
C21 C22 1.523(4) . ?
C22 H22A 0.9900 . ?
C22 H22B 0.9900 . ?
B1 H1A 1.0600 . ?
B2 H2A 1.0600 . ?

loop_
_geom_torsion_atom_site_label_1
_geom_torsion_atom_site_label_2
_geom_torsion_atom_site_label_3
_geom_torsion_atom_site_label_4
_geom_torsion
_geom_torsion_site_symmetry_1
_geom_torsion_site_symmetry_2
_geom_torsion_site_symmetry_3
_geom_torsion_site_symmetry_4
_geom_torsion_publ_flag
Yb1 O1 C19 C20 -140.0(2) . . . . ?
Yb1 O1 C22 C21 148.6(2) . . . . ?
Yb1 N1 N2 C3 -153.62(17) . . . . ?
Yb1 N1 N2 B1 27.8(3) . . . . ?
Yb1 N1 C1 C2 147.4(2) . . . . ?
Yb1 N3 N4 C6 -159.94(16) . . . . ?
Yb1 N3 N4 B1 6.7(3) . . . . ?
Yb1 N3 C4 C5 157.23(19) . . . . ?
Yb1 N5 N6 C9 178.35(16) . . . . ?
Yb1 N5 N6 B1 3.7(3) . . . . ?
Yb1 N5 C7 C8 -178.13(19) . . . . ?
Yb1 N7 N8 C12 172.92(16) . . . . ?
Yb1 N7 N8 B2 -5.2(3) . . . . ?
Yb1 N7 C10 C11 -172.12(18) . . . . ?
Yb1 N9 N10 C15 -168.92(16) . . . . ?
Yb1 N9 N10 B2 11.0(3) . . . . ?
Yb1 N9 C13 C14 166.46(19) . . . . ?
Yb1 N11 N12 C18 -178.82(15) . . . . ?
Yb1 N11 N12 B2 -4.7(3) . . . . ?
Yb1 N11 C16 C17 178.94(16) . . . . ?
O1 C19 C20 C21 -32.1(3) . . . . ?
N1 N2 C3 C2 -0.5(3) . . . . ?
N1 N2 B1 N4 43.8(3) . . . . ?
N1 N2 B1 N6 -79.4(3) . . . . ?
N1 C1 C2 C3 0.3(3) . . . . ?
N2 N1 C1 C2 -0.6(3) . . . . ?
N3 N4 C6 C5 -0.5(3) . . . . ?
N3 N4 B1 N2 -66.9(3) . . . . ?
N3 N4 B1 N6 55.3(3) . . . . ?
N3 C4 C5 C6 0.1(3) . . . . ?
N4 N3 C4 C5 -0.4(3) . . . . ?
N5 N6 C9 C8 0.2(3) . . . . ?
N5 N6 B1 N2 58.5(3) . . . . ?
N5 N6 B1 N4 -62.4(3) . . . . ?
N5 C7 C8 C9 0.1(3) . . . . ?
N6 N5 C7 C8 0.1(3) . . . . ?
N7 N8 C12 C11 0.7(3) . . . . ?
N7 N8 B2 N10 63.8(3) . . . . ?
N7 N8 B2 N12 -57.4(3) . . . . ?
N7 C10 C11 C12 0.0(3) . . . . ?
N8 N7 C10 C11 0.4(3) . . . . ?
N9 N10 C15 C14 0.5(3) . . . . ?
N9 N10 B2 N8 -66.8(3) . . . . ?
N9 N10 B2 N12 55.7(3) . . . . ?
N9 C13 C14 C15 0.1(3) . . . . ?
N10 N9 C13 C14 0.2(3) . . . . ?
N11 N12 C18 C17 -0.6(3) . . . . ?
N11 N12 B2 N8 62.6(3) . . . . ?
N11 N12 B2 N10 -59.5(3) . . . . ?
N11 C16 C17 C18 -0.2(3) . . . . ?
N12 N11 C16 C17 -0.1(3) . . . . ?
C1 N1 N2 C3 0.6(3) . . . . ?
C1 N1 N2 B1 -177.9(2) . . . . ?
C1 C2 C3 N2 0.1(3) . . . . ?
C3 N2 B1 N4 -134.5(2) . . . . ?
C3 N2 B1 N6 102.3(3) . . . . ?
C4 N3 N4 C6 0.5(3) . . . . ?
C4 N3 N4 B1 167.2(2) . . . . ?
C4 C5 C6 N4 0.2(3) . . . . ?
C6 N4 B1 N2 97.5(3) . . . . ?
C6 N4 B1 N6 -140.3(2) . . . . ?
C7 N5 N6 C9 -0.2(3) . . . . ?
C7 N5 N6 B1 -174.8(2) . . . . ?
C7 C8 C9 N6 -0.2(3) . . . . ?
C9 N6 B1 N2 -115.1(3) . . . . ?
C9 N6 B1 N4 123.9(3) . . . . ?
C10 N7 N8 C12 -0.7(3) . . . . ?
C10 N7 N8 B2 -178.8(2) . . . . ?
C10 C11 C12 N8 -0.4(3) . . . . ?
C12 N8 B2 N10 -113.9(3) . . . . ?
C12 N8 B2 N12 124.9(3) . . . . ?
C13 N9 N10 C15 -0.5(3) . . . . ?
C13 N9 N10 B2 179.5(2) . . . . ?
C13 C14 C15 N10 -0.4(3) . . . . ?
C15 N10 B2 N8 113.2(3) . . . . ?
C15 N10 B2 N12 -124.3(2) . . . . ?
C16 N11 N12 C18 0.4(3) . . . . ?
C16 N11 N12 B2 174.5(2) . . . . ?
C16 C17 C18 N12 0.5(3) . . . . ?
C18 N12 B2 N8 -124.4(3) . . . . ?
C18 N12 B2 N10 113.5(3) . . . . ?
C19 O1 C22 C21 -31.3(3) . . . . ?
C19 C20 C21 C22 13.2(3) . . . . ?
C20 C21 C22 O1 10.4(3) . . . . ?
C22 O1 C19 C20 40.0(3) . . . . ?
B1 N2 C3 C2 178.0(2) . . . . ?
B1 N4 C6 C5 -166.5(2) . . . . ?
B1 N6 C9 C8 174.6(3) . . . . ?
B2 N8 C12 C11 178.7(2) . . . . ?
B2 N10 C15 C14 -179.4(2) . . . . ?
B2 N12 C18 C17 -174.4(2) . . . . ?
